data_7233555
loop_
_publ_author_name
'Xiao Cheng'
'Houyu Zhang'
'Kaiqi Ye'
'Hongyu Zhang'
'Yue Wang'

_publ_section_title
;
 Morphology-dependent fluorescence ON/OFF of a beryllium complex: ACQ in
 amorphous solids, AEE in crystalline powders and the dark/bright
 fluorescence switch
;
_journal_name_full 'Journal of Materials Chemistry C'
_journal_page_first 7507
_journal_page_last 7512
_journal_paper_doi 10.1039/C3TC31554A
_journal_volume 1
_journal_year 2012
_chemical_formula_sum 'C34 H34 Be N2 O5'
_chemical_formula_weight 559.64
_space_group_IT_number 15
_space_group_name_Hall '-C 2yc'
_space_group_name_H-M_alt 'C 1 2/c 1'
_symmetry_cell_setting monoclinic
_symmetry_space_group_name_H-M 'C 1 2/c 1'
_atom_sites_solution_hydrogens geom
_atom_sites_solution_primary direct
_atom_sites_solution_secondary difmap
_cell_angle_alpha 90.00
_cell_angle_beta 99.68(3)
_cell_angle_gamma 90.00
_cell_formula_units_Z 4
_cell_length_a 20.489(4)
_cell_length_b 10.148(2)
_cell_length_c 14.499(3)
_cell_measurement_reflns_used 8608
_cell_measurement_temperature 293(2)
_cell_measurement_theta_max 27.43
_cell_measurement_theta_min 3.205
_cell_volume 2971.7(11)
_computing_cell_refinement PROCESS-AUTO
_computing_data_collection PROCESS-AUTO
_computing_data_reduction PROCESS-AUTO
_computing_molecular_graphics 'SHELXL-97 (Sheldrick, 1997)'
_computing_publication_material 'SHELXL-97 (Sheldrick, 1997)'
_computing_structure_refinement 'SHELXL-97 (Sheldrick, 1997)'
_computing_structure_solution 'SHELXS-97 (Sheldrick, 1990)'
_diffrn_ambient_temperature 293(2)
_diffrn_detector_area_resol_mean 0
_diffrn_measured_fraction_theta_full 0.995
_diffrn_measured_fraction_theta_max 0.995
_diffrn_measurement_device_type 'CCD area detector'
_diffrn_measurement_method 'phi and omega scans'
_diffrn_radiation_monochromator graphite
_diffrn_radiation_source 'fine-focus sealed tube'
_diffrn_radiation_type MoK\a
_diffrn_radiation_wavelength 0.71073
_diffrn_reflns_av_R_equivalents 0.0650
_diffrn_reflns_av_sigmaI/netI 0.0551
_diffrn_reflns_limit_h_max 23
_diffrn_reflns_limit_h_min -26
_diffrn_reflns_limit_k_max 12
_diffrn_reflns_limit_k_min -13
_diffrn_reflns_limit_l_max 18
_diffrn_reflns_limit_l_min -18
_diffrn_reflns_number 14065
_diffrn_reflns_theta_full 27.46
_diffrn_reflns_theta_max 27.46
_diffrn_reflns_theta_min 3.20
_diffrn_standards_decay_% 0
_diffrn_standards_interval_count 0
_diffrn_standards_interval_time 0
_diffrn_standards_number 0
_exptl_absorpt_coefficient_mu 0.083
_exptl_absorpt_correction_T_max 0.9798
_exptl_absorpt_correction_T_min 0.9643
_exptl_absorpt_correction_type none
_exptl_crystal_colour brow
_exptl_crystal_density_diffrn 1.251
_exptl_crystal_density_method 'not measured'
_exptl_crystal_description block
_exptl_crystal_F_000 1184
_exptl_crystal_size_max 0.44
_exptl_crystal_size_mid 0.34
_exptl_crystal_size_min 0.25
_refine_diff_density_max 0.604
_refine_diff_density_min -0.189
_refine_diff_density_rms 0.057
_refine_ls_extinction_method none
_refine_ls_goodness_of_fit_ref 1.070
_refine_ls_hydrogen_treatment mixed
_refine_ls_matrix_type full
_refine_ls_number_parameters 196
_refine_ls_number_reflns 3390
_refine_ls_number_restraints 0
_refine_ls_restrained_S_all 1.070
_refine_ls_R_factor_all 0.1141
_refine_ls_R_factor_gt 0.0633
_refine_ls_shift/su_max 0.000
_refine_ls_shift/su_mean 0.000
_refine_ls_structure_factor_coef Fsqd
_refine_ls_weighting_details 'calc w=1/[\s^2^(Fo^2^)+(0.1043P)^2^+0.5132P] where P=(Fo^2^+2Fc^2^)/3'
_refine_ls_weighting_scheme calc
_refine_ls_wR_factor_gt 0.1769
_refine_ls_wR_factor_ref 0.2076
_reflns_number_gt 1896
_reflns_number_total 3390
_reflns_threshold_expression >2sigma(I)
_cod_data_source_file J-Mater-Chem-C-2013-1-7507-2.cif
_cod_data_source_block c1
_cod_depositor_comments
;
The following automatic conversions were performed:

data item '_symmetry_cell_setting' value 'MONOCLINIC' was changed to
'monoclinic' in accordance with the built-in table derived from the
CIF Core dictionary named 'cif_core.dic' version 2.4.5 last updated
on 2014-11-21.

Automatic conversion script
Id: cif_fix_values 6909 2019-04-08 15:41:33Z antanas 
;
_cod_original_cell_volume 2971.9(10)
_cod_original_sg_symbol_H-M C2/c
_cod_database_code 7233555

loop_
_symmetry_equiv_pos_as_xyz
'x, y, z'
'-x, y, -z+1/2'
'x+1/2, y+1/2, z'
'-x+1/2, y+1/2, -z+1/2'
'-x, -y, -z'
'x, -y, z-1/2'
'-x+1/2, -y+1/2, -z'
'x+1/2, -y+1/2, z-1/2'

loop_
_atom_site_label
_atom_site_type_symbol
_atom_site_fract_x
_atom_site_fract_y
_atom_site_fract_z
_atom_site_U_iso_or_equiv
_atom_site_adp_type
_atom_site_occupancy
_atom_site_symmetry_multiplicity
_atom_site_calc_flag
_atom_site_refinement_flags
_atom_site_disorder_assembly
_atom_site_disorder_group
Be Be 0.0000 0.6353(4) 0.2500 0.0435(10) Uani 1 2 d S . .
O1 O 0.05892(10) 0.54860(18) 0.22355(13) 0.0536(5) Uani 1 1 d . . .
O2 O -0.02552(8) 0.72868(15) 0.15996(12) 0.0405(4) Uani 1 1 d . . .
N N -0.22594(11) 1.2525(2) -0.24057(17) 0.0531(6) Uani 1 1 d . . .
C1 C 0.07722(12) 0.5507(2) 0.14112(18) 0.0417(6) Uani 1 1 d . . .
C2 C 0.12895(14) 0.4658(3) 0.1244(2) 0.0513(7) Uani 1 1 d . . .
H2A H 0.1505 0.4134 0.1728 0.062 Uiso 1 1 calc R . .
C3 C 0.14758(13) 0.4597(3) 0.0389(2) 0.0527(7) Uani 1 1 d . . .
H3C H 0.1809 0.4014 0.0293 0.063 Uiso 1 1 calc R . .
C4 C 0.11781(14) 0.5390(3) -0.0349(2) 0.0545(7) Uani 1 1 d . . .
H4A H 0.1306 0.5334 -0.0933 0.065 Uiso 1 1 calc R . .
C5 C 0.06895(13) 0.6259(3) -0.01962(19) 0.0506(7) Uani 1 1 d . . .
H5A H 0.0498 0.6806 -0.0682 0.061 Uiso 1 1 calc R . .
C6 C 0.04726(11) 0.6343(2) 0.06737(17) 0.0395(6) Uani 1 1 d . . .
C7 C -0.00457(11) 0.7253(2) 0.08248(17) 0.0382(6) Uani 1 1 d . . .
C8 C -0.03377(12) 0.8156(3) 0.00940(18) 0.0444(6) Uani 1 1 d . . .
H8A H -0.0173 0.8179 -0.0465 0.053 Uiso 1 1 calc R . .
C9 C -0.08413(12) 0.8961(2) 0.02050(18) 0.0411(6) Uani 1 1 d . . .
H9A H -0.0989 0.8910 0.0776 0.049 Uiso 1 1 calc R . .
C10 C -0.11780(11) 0.9894(2) -0.04640(17) 0.0391(6) Uani 1 1 d . . .
C11 C -0.09712(12) 1.0225(3) -0.13088(18) 0.0433(6) Uani 1 1 d . . .
H11A H -0.0589 0.9837 -0.1450 0.052 Uiso 1 1 calc R . .
C12 C -0.13122(12) 1.1104(2) -0.19365(19) 0.0431(6) Uani 1 1 d . . .
H12A H -0.1152 1.1309 -0.2483 0.052 Uiso 1 1 calc R . .
C13 C -0.19013(12) 1.1695(2) -0.17588(18) 0.0415(6) Uani 1 1 d . . .
C14 C -0.21058(13) 1.1400(2) -0.0907(2) 0.0476(6) Uani 1 1 d . . .
H14A H -0.2485 1.1794 -0.0761 0.057 Uiso 1 1 calc R . .
C15 C -0.17521(13) 1.0533(3) -0.02849(19) 0.0478(6) Uani 1 1 d . . .
H15A H -0.1899 1.0364 0.0276 0.057 Uiso 1 1 calc R . .
C16 C -0.20362(16) 1.2836(3) -0.3270(2) 0.0615(8) Uani 1 1 d . . .
H16A H -0.2346 1.3432 -0.3588 0.092 Uiso 1 1 d . . .
H16B H -0.1553 1.3316 -0.3067 0.092 Uiso 1 1 d . . .
H16C H -0.1987 1.1991 -0.3651 0.092 Uiso 1 1 d . . .
C17 C -0.28237(16) 1.3239(3) -0.2173(3) 0.0682(9) Uani 1 1 d . . .
H17A H -0.3165 1.2602 -0.1883 0.102 Uiso 1 1 d . . .
H17B H -0.2674 1.3808 -0.1685 0.102 Uiso 1 1 d . . .
H17C H -0.3137 1.3640 -0.2802 0.102 Uiso 1 1 d . . .
O3 O 0.0299(2) 0.2606(4) 0.2425(3) 0.0652(12) Uani 0.50 1 d P A -1
H3A H 0.0313 0.3773 0.2347 0.098 Uiso 0.50 1 d P B -1
H39 H 0.0000 0.1997 0.2500 0.098 Uiso 1 2 d S C -1

loop_
_atom_site_aniso_label
_atom_site_aniso_U_11
_atom_site_aniso_U_22
_atom_site_aniso_U_33
_atom_site_aniso_U_23
_atom_site_aniso_U_13
_atom_site_aniso_U_12
Be 0.056(3) 0.036(2) 0.037(3) 0.000 0.007(2) 0.000
O1 0.0719(13) 0.0512(10) 0.0397(11) 0.0079(8) 0.0156(9) 0.0161(9)
O2 0.0432(9) 0.0443(9) 0.0333(9) -0.0003(7) 0.0049(7) 0.0001(7)
N 0.0534(13) 0.0492(13) 0.0548(15) 0.0035(11) 0.0036(11) 0.0133(11)
C1 0.0504(14) 0.0382(12) 0.0365(14) -0.0041(10) 0.0075(11) -0.0037(11)
C2 0.0593(16) 0.0416(14) 0.0531(17) -0.0002(12) 0.0100(13) 0.0081(12)
C3 0.0485(15) 0.0500(15) 0.0613(19) -0.0099(14) 0.0141(13) 0.0022(13)
C4 0.0525(16) 0.0692(18) 0.0436(16) -0.0137(14) 0.0131(12) -0.0037(14)
C5 0.0478(14) 0.0621(17) 0.0411(15) -0.0026(13) 0.0053(11) 0.0027(13)
C6 0.0377(12) 0.0439(13) 0.0348(13) -0.0057(10) -0.0001(9) -0.0055(11)
C7 0.0382(12) 0.0443(13) 0.0309(13) -0.0042(10) 0.0025(10) -0.0069(10)
C8 0.0421(13) 0.0549(15) 0.0349(14) 0.0031(11) 0.0030(10) -0.0010(12)
C9 0.0417(13) 0.0438(13) 0.0366(14) 0.0025(11) 0.0036(10) -0.0083(11)
C10 0.0356(12) 0.0424(12) 0.0386(14) 0.0016(10) 0.0041(10) -0.0052(10)
C11 0.0344(12) 0.0514(14) 0.0433(15) 0.0029(11) 0.0041(10) -0.0021(11)
C12 0.0406(13) 0.0464(13) 0.0411(14) 0.0024(11) 0.0031(10) -0.0038(11)
C13 0.0424(13) 0.0362(12) 0.0430(15) -0.0010(10) -0.0008(10) -0.0022(10)
C14 0.0452(14) 0.0446(14) 0.0528(17) -0.0019(12) 0.0075(12) 0.0065(12)
C15 0.0523(15) 0.0502(14) 0.0426(15) 0.0005(12) 0.0129(12) -0.0009(12)
C16 0.0687(18) 0.0622(18) 0.0510(18) 0.0167(14) 0.0026(14) 0.0097(15)
C17 0.0665(19) 0.0608(19) 0.076(2) -0.0021(16) 0.0071(16) 0.0234(16)
O3 0.099(3) 0.046(2) 0.052(2) -0.0222(19) 0.015(2) -0.0140(19)

loop_
_atom_type_symbol
_atom_type_description
_atom_type_scat_dispersion_real
_atom_type_scat_dispersion_imag
_atom_type_scat_source
C C 0.0033 0.0016 'International Tables Vol C Tables 4.2.6.8 and 6.1.1.4'
H H 0.0000 0.0000 'International Tables Vol C Tables 4.2.6.8 and 6.1.1.4'
Be Be 0.0005 0.0002 'International Tables Vol C Tables 4.2.6.8 and 6.1.1.4'
N N 0.0061 0.0033 'International Tables Vol C Tables 4.2.6.8 and 6.1.1.4'
O O 0.0106 0.0060 'International Tables Vol C Tables 4.2.6.8 and 6.1.1.4'

loop_
_geom_angle_atom_site_label_1
_geom_angle_atom_site_label_2
_geom_angle_atom_site_label_3
_geom_angle
_geom_angle_site_symmetry_1
_geom_angle_site_symmetry_3
O1 Be O1 112.9(3) . 2
O1 Be O2 111.16(9) . 2
O1 Be O2 106.44(9) 2 2
O1 Be O2 106.44(9) . .
O1 Be O2 111.16(9) 2 .
O2 Be O2 108.7(3) 2 .
C1 O1 Be 123.71(18) . .
C7 O2 Be 125.71(17) . .
C13 N C16 121.1(2) . .
C13 N C17 120.1(3) . .
C16 N C17 118.4(2) . .
O1 C1 C2 118.8(2) . .
O1 C1 C6 122.8(2) . .
C2 C1 C6 118.4(2) . .
C3 C2 C1 121.1(3) . .
C3 C2 H2A 119.5 . .
C1 C2 H2A 119.5 . .
C2 C3 C4 121.3(3) . .
C2 C3 H3C 119.3 . .
C4 C3 H3C 119.3 . .
C5 C4 C3 118.8(3) . .
C5 C4 H4A 120.6 . .
C3 C4 H4A 120.6 . .
C4 C5 C6 121.9(3) . .
C4 C5 H5A 119.0 . .
C6 C5 H5A 119.0 . .
C5 C6 C1 118.5(2) . .
C5 C6 C7 121.5(2) . .
C1 C6 C7 120.0(2) . .
O2 C7 C6 121.1(2) . .
O2 C7 C8 118.0(2) . .
C6 C7 C8 120.9(2) . .
C9 C8 C7 121.7(2) . .
C9 C8 H8A 119.1 . .
C7 C8 H8A 119.1 . .
C8 C9 C10 127.3(2) . .
C8 C9 H9A 116.3 . .
C10 C9 H9A 116.3 . .
C11 C10 C15 115.8(2) . .
C11 C10 C9 124.3(2) . .
C15 C10 C9 119.9(2) . .
C12 C11 C10 122.6(2) . .
C12 C11 H11A 118.7 . .
C10 C11 H11A 118.7 . .
C11 C12 C13 120.6(2) . .
C11 C12 H12A 119.7 . .
C13 C12 H12A 119.7 . .
N C13 C14 121.8(2) . .
N C13 C12 120.7(2) . .
C14 C13 C12 117.5(2) . .
C15 C14 C13 120.8(2) . .
C15 C14 H14A 119.6 . .
C13 C14 H14A 119.6 . .
C14 C15 C10 122.6(2) . .
C14 C15 H15A 118.7 . .
C10 C15 H15A 118.7 . .
N C16 H16A 106.3 . .
N C16 H16B 105.5 . .
H16A C16 H16B 110.5 . .
N C16 H16C 110.9 . .
H16A C16 H16C 113.0 . .
H16B C16 H16C 110.3 . .
N C17 H17A 112.5 . .
N C17 H17B 108.4 . .
H17A C17 H17B 103.1 . .
N C17 H17C 111.6 . .
H17A C17 H17C 102.5 . .
H17B C17 H17C 118.4 . .
H3A O3 H39 137.0 . .

loop_
_geom_bond_atom_site_label_1
_geom_bond_atom_site_label_2
_geom_bond_distance
_geom_bond_site_symmetry_2
Be O1 1.592(3) .
Be O1 1.592(3) 2
Be O2 1.627(3) 2
Be O2 1.627(3) .
O1 C1 1.312(3) .
O2 C7 1.269(3) .
N C13 1.377(3) .
N C16 1.440(4) .
N C17 1.452(4) .
C1 C2 1.418(4) .
C1 C6 1.421(4) .
C2 C3 1.359(4) .
C2 H2A 0.9300 .
C3 C4 1.394(4) .
C3 H3C 0.9300 .
C4 C5 1.380(4) .
C4 H4A 0.9300 .
C5 C6 1.409(3) .
C5 H5A 0.9300 .
C6 C7 1.451(3) .
C7 C8 1.452(4) .
C8 C9 1.347(4) .
C8 H8A 0.9300 .
C9 C10 1.445(3) .
C9 H9A 0.9300 .
C10 C11 1.403(3) .
C10 C15 1.405(3) .
C11 C12 1.377(4) .
C11 H11A 0.9300 .
C12 C13 1.410(3) .
C12 H12A 0.9300 .
C13 C14 1.401(4) .
C14 C15 1.376(4) .
C14 H14A 0.9300 .
C15 H15A 0.9300 .
C16 H16A 0.9401 .
C16 H16B 1.0973 .
C16 H16C 1.0335 .
C17 H17A 1.0873 .
C17 H17B 0.9249 .
C17 H17C 1.1015 .
O3 H3A 1.1910 .
O3 H39 0.8887 .

loop_
_geom_hbond_atom_site_label_D
_geom_hbond_atom_site_label_H
_geom_hbond_atom_site_label_A
_geom_hbond_distance_DH
_geom_hbond_distance_HA
_geom_hbond_distance_DA
_geom_hbond_angle_DHA
_geom_hbond_site_symmetry_A
O3 H3A O1 1.19 1.84 3.005(4) 163.6 .
